data_1568401
loop_
_publ_author_name
'Silvia Guti\'errez-Tarri\~no'
'Javier Espino'
'Francisco Luna-Giles'
'Ana B. Rodr\'iguez'
'Jos'e A. Pariente'
'Emilio Vi\~nuelas-Zah\'inos'

_publ_section_title
;
 Synthesis, Characterization and Antiproliferative Evaluation of Pt(II)
 and Pd(II) Complexes with a Thiazine-Pyridine Derivative Ligand
;
_journal_name_full Pharmaceuticals
_journal_page_first 395
_journal_paper_doi 10.3390/ph14050395
_journal_volume 14
_journal_year 2021
_chemical_formula_moiety 'C9 H11 Cl2 N3 Pt S, C2 H6 O'
_chemical_formula_sum 'C11 H17 Cl2 N3 O Pt S'
_chemical_formula_weight 505.32
_space_group_crystal_system monoclinic
_space_group_IT_number 14
_space_group_name_Hall '-P 2ybc'
_space_group_name_H-M_alt 'P 1 21/c 1'
_atom_sites_solution_hydrogens mixed
_audit_creation_date 2015-05-29T11:22:53-00:00
_audit_creation_method 'WinGX routine CIF_UPDATE'
_cell_angle_alpha 90
_cell_angle_beta 109.540(2)
_cell_angle_gamma 90
_cell_formula_units_Z 4
_cell_length_a 12.6205(4)
_cell_length_b 9.0616(2)
_cell_length_c 13.8145(4)
_cell_measurement_reflns_used 1986
_cell_measurement_temperature 100(2)
_cell_measurement_theta_max 32.26
_cell_measurement_theta_min 2.74
_cell_volume 1488.87(7)
_computing_cell_refinement 'BRUKER APEX2'
_computing_data_collection 'BRUKER APEX2'
_computing_structure_refinement 'SHELXL-2014 (Sheldrick, 2014)'
_diffrn_ambient_temperature 100(2)
_diffrn_measured_fraction_theta_full 0
_diffrn_measured_fraction_theta_max 0.999
_diffrn_measurement_device_type 'Bruker Kappa APEXII CCD'
_diffrn_measurement_method 'omega and phi scans'
_diffrn_radiation_monochromator graphite
_diffrn_radiation_type MoK\a
_diffrn_radiation_wavelength 0.71073
_diffrn_reflns_av_R_equivalents 0.0656
_diffrn_reflns_Laue_measured_fraction_full 0
_diffrn_reflns_Laue_measured_fraction_max 0.999
_diffrn_reflns_limit_h_max 19
_diffrn_reflns_limit_h_min -19
_diffrn_reflns_limit_k_max 13
_diffrn_reflns_limit_k_min -13
_diffrn_reflns_limit_l_max 21
_diffrn_reflns_limit_l_min -21
_diffrn_reflns_number 36437
_diffrn_reflns_point_group_measured_fraction_full 0
_diffrn_reflns_point_group_measured_fraction_max 0.999
_diffrn_reflns_theta_full 0.5
_diffrn_reflns_theta_max 33.141
_diffrn_reflns_theta_min 1.712
_exptl_absorpt_coefficient_mu 9.918
_exptl_absorpt_correction_T_max 0.4954
_exptl_absorpt_correction_T_min 0.2994
_exptl_absorpt_correction_type empirical
_exptl_absorpt_process_details 'SADABS (Sheldrick, 2014)'
_exptl_crystal_colour Yellow
_exptl_crystal_density_diffrn 2.254
_exptl_crystal_description plate
_exptl_crystal_F_000 960
_exptl_crystal_size_max 0.17
_exptl_crystal_size_mid 0.13
_exptl_crystal_size_min 0.07
_refine_diff_density_max 1.604
_refine_diff_density_min -1.464
_refine_diff_density_rms 0.236
_refine_ls_extinction_method none
_refine_ls_goodness_of_fit_ref 0.993
_refine_ls_hydrogen_treatment mixed
_refine_ls_matrix_type full
_refine_ls_number_parameters 180
_refine_ls_number_reflns 5660
_refine_ls_number_restraints 0
_refine_ls_restrained_S_all 0.993
_refine_ls_R_factor_all 0.0494
_refine_ls_R_factor_gt 0.0302
_refine_ls_shift/su_max 0
_refine_ls_shift/su_mean 0
_refine_ls_structure_factor_coef Fsqd
_refine_ls_weighting_details 'w=1/[\s^2^(Fo^2^)+(0.0152P)^2^] where P=(Fo^2^+2Fc^2^)/3'
_refine_ls_weighting_scheme calc
_refine_ls_wR_factor_gt 0.0443
_refine_ls_wR_factor_ref 0.0482
_reflns_number_gt 4407
_reflns_number_total 5660
_reflns_threshold_expression 'I > 2\s(I)'
_cod_data_source_file PtPyTz.cif
_cod_data_source_block al01eza1n
_cod_original_sg_symbol_H-M 'P 21/c'
_cod_database_code 1568401

loop_
_symmetry_equiv_pos_as_xyz
'x, y, z'
'-x, y+1/2, -z+1/2'
'-x, -y, -z'
'x, -y-1/2, z-1/2'

loop_
_atom_site_label
_atom_site_type_symbol
_atom_site_fract_x
_atom_site_fract_y
_atom_site_fract_z
_atom_site_U_iso_or_equiv
_atom_site_adp_type
_atom_site_occupancy
_atom_site_calc_flag
_atom_site_disorder_assembly
_atom_site_disorder_group
C1 C 0.2357(3) 0.3730(3) 0.5126(2) 0.0122(6) Uani 1 d . .
C2 C 0.2618(3) 0.2020(4) 0.6491(2) 0.0147(6) Uani 1 d . .
H2A H 0.3149 0.2621 0.7039 0.018 Uiso 1 calc . .
H2B H 0.2828 0.0969 0.6633 0.018 Uiso 1 calc . .
C3 C 0.1439(3) 0.2253(4) 0.6501(3) 0.0159(7) Uani 1 d . .
H3A H 0.1359 0.1771 0.7117 0.019 Uiso 1 calc . .
H3B H 0.0899 0.1782 0.5887 0.019 Uiso 1 calc . .
C4 C 0.1155(3) 0.3877(4) 0.6510(3) 0.0172(7) Uani 1 d . .
H4A H 0.1504 0.4265 0.7216 0.021 Uiso 1 calc . .
H4B H 0.033 0.3985 0.6323 0.021 Uiso 1 calc . .
C5 C 0.3545(3) 0.4025(3) 0.4059(2) 0.0099(5) Uani 1 d . .
C6 C 0.4032(3) 0.5190(3) 0.3675(2) 0.0120(6) Uani 1 d . .
H6 H 0.3706 0.6147 0.358 0.014 Uiso 1 calc . .
C7 C 0.4989(3) 0.4908(4) 0.3442(2) 0.0163(7) Uani 1 d . .
H7 H 0.531 0.5655 0.3145 0.02 Uiso 1 calc . .
C8 C 0.5485(3) 0.3514(4) 0.3645(2) 0.0157(7) Uani 1 d . .
H8 H 0.6165 0.3316 0.3515 0.019 Uiso 1 calc . .
C9 C 0.4981(3) 0.2433(3) 0.4034(2) 0.0130(6) Uani 1 d . .
H9 H 0.5331 0.1493 0.4186 0.016 Uiso 1 calc . .
C10 C 0.1347(3) 0.6882(4) 0.2239(2) 0.0177(7) Uani 1 d . .
H10A H 0.1563 0.5938 0.1997 0.021 Uiso 1 calc . .
H10B H 0.1884 0.7648 0.2188 0.021 Uiso 1 calc . .
C11 C 0.0184(3) 0.7298(5) 0.1565(3) 0.0299(9) Uani 1 d . .
H11A H 0.0167 0.7393 0.0854 0.045 Uiso 1 calc . .
H11B H -0.0348 0.6533 0.1606 0.045 Uiso 1 calc . .
H11C H -0.0027 0.8242 0.1796 0.045 Uiso 1 calc . .
N1 N 0.2706(2) 0.2439(3) 0.54838(18) 0.0099(5) Uani 1 d . .
N2 N 0.2566(2) 0.4303(3) 0.4280(2) 0.0122(6) Uani 1 d . .
N3 N 0.3999(2) 0.2666(3) 0.42058(18) 0.0093(5) Uani 1 d . .
S1 S 0.16320(7) 0.49821(9) 0.56302(6) 0.01424(16) Uani 1 d . .
Cl1 Cl 0.36639(7) -0.06116(8) 0.35207(6) 0.01598(16) Uani 1 d . .
Cl2 Cl 0.21474(7) -0.08589(8) 0.50188(6) 0.01820(17) Uani 1 d . .
Pt Pt 0.31667(2) 0.09909(2) 0.45928(2) 0.00953(3) Uani 1 d . .
O O 0.1413(2) 0.6731(3) 0.32937(18) 0.0160(5) Uani 1 d . .
H0 H 0.157(4) 0.740(5) 0.359(4) 0.054(17) Uiso 1 d . .
H2 H 0.230(3) 0.510(4) 0.411(3) 0.025(11) Uiso 1 d . .

loop_
_atom_site_aniso_label
_atom_site_aniso_U_11
_atom_site_aniso_U_22
_atom_site_aniso_U_33
_atom_site_aniso_U_23
_atom_site_aniso_U_13
_atom_site_aniso_U_12
C1 0.0094(16) 0.0163(16) 0.0104(15) -0.0054(11) 0.0027(13) -0.0035(11)
C2 0.0181(18) 0.0159(16) 0.0106(15) 0.0033(12) 0.0053(14) 0.0020(13)
C3 0.0159(18) 0.0196(17) 0.0152(16) 0.0022(12) 0.0092(15) -0.0023(13)
C4 0.0158(18) 0.0200(17) 0.0192(17) 0.0043(13) 0.0106(15) 0.0019(13)
C5 0.0104(15) 0.0124(14) 0.0068(13) -0.0007(11) 0.0026(12) -0.0006(12)
C6 0.0119(17) 0.0146(16) 0.0083(14) -0.0013(11) 0.0015(13) 0.0013(12)
C7 0.0168(19) 0.0186(17) 0.0132(16) -0.0001(12) 0.0048(15) -0.0083(13)
C8 0.0140(18) 0.0230(17) 0.0111(16) -0.0016(12) 0.0058(14) -0.0030(13)
C9 0.0121(17) 0.0161(16) 0.0103(15) -0.0022(11) 0.0030(13) -0.0001(12)
C10 0.022(2) 0.0188(17) 0.0142(16) 0.0028(13) 0.0087(15) 0.0009(14)
C11 0.018(2) 0.052(3) 0.0149(18) 0.0069(17) -0.0005(16) -0.0111(18)
N1 0.0119(14) 0.0116(13) 0.0070(12) 0.0015(9) 0.0042(11) 0.0002(10)
N2 0.0185(16) 0.0081(14) 0.0136(13) 0.0029(10) 0.0102(12) 0.0010(10)
N3 0.0106(14) 0.0100(12) 0.0068(12) -0.0006(9) 0.0023(11) -0.0010(9)
S1 0.0171(4) 0.0122(4) 0.0160(4) 0.0000(3) 0.0090(4) 0.0012(3)
Cl1 0.0201(4) 0.0133(4) 0.0168(4) -0.0020(3) 0.0091(4) 0.0014(3)
Cl2 0.0241(5) 0.0120(4) 0.0232(4) -0.0003(3) 0.0143(4) -0.0036(3)
Pt 0.01076(6) 0.00894(5) 0.00921(5) 0.00090(5) 0.00376(4) 0.00063(5)
O 0.0203(14) 0.0148(13) 0.0122(12) 0.0016(9) 0.0044(11) 0.0016(10)

loop_
_atom_type_symbol
_atom_type_description
_atom_type_scat_dispersion_real
_atom_type_scat_dispersion_imag
_atom_type_scat_source
C C 0.0033 0.0016 'International Tables Vol C Tables 4.2.6.8 and 6.1.1.4'
H H 0 0 'International Tables Vol C Tables 4.2.6.8 and 6.1.1.4'
N N 0.0061 0.0033 'International Tables Vol C Tables 4.2.6.8 and 6.1.1.4'
S S 0.1246 0.1234 'International Tables Vol C Tables 4.2.6.8 and 6.1.1.4'
Cl Cl 0.1484 0.1585 'International Tables Vol C Tables 4.2.6.8 and 6.1.1.4'
Pt Pt -1.7033 8.3905 'International Tables Vol C Tables 4.2.6.8 and 6.1.1.4'
O O 0.0106 0.006 'International Tables Vol C Tables 4.2.6.8 and 6.1.1.4'

loop_
_geom_angle_atom_site_label_1
_geom_angle_atom_site_label_2
_geom_angle_atom_site_label_3
_geom_angle
_geom_angle_site_symmetry_1
_geom_angle_site_symmetry_3
N1 C1 N2 121.9(3) . .
N1 C1 S1 126.6(2) . .
N2 C1 S1 111.5(2) . .
N1 C2 C3 110.9(3) . .
C2 C3 C4 111.9(3) . .
C3 C4 S1 113.3(2) . .
N3 C5 N2 119.9(3) . .
N3 C5 C6 121.6(3) . .
N2 C5 C6 118.5(3) . .
C7 C6 C5 118.5(3) . .
C6 C7 C8 119.4(3) . .
C9 C8 C7 119.3(3) . .
N3 C9 C8 121.9(3) . .
O C10 C11 111.5(3) . .
C1 N1 C2 118.0(3) . .
C1 N1 Pt 119.3(2) . .
C2 N1 Pt 122.33(19) . .
C1 N2 C5 123.5(3) . .
C5 N3 C9 119.0(3) . .
C5 N3 Pt 119.7(2) . .
C9 N3 Pt 121.2(2) . .
C1 S1 C4 104.06(15) . .
N1 Pt N3 87.37(10) . .
N1 Pt Cl2 91.02(7) . .
N3 Pt Cl2 177.52(7) . .
N1 Pt Cl1 177.88(7) . .
N3 Pt Cl1 91.48(7) . .
Cl2 Pt Cl1 90.06(3) . .

loop_
_geom_bond_atom_site_label_1
_geom_bond_atom_site_label_2
_geom_bond_distance
_geom_bond_site_symmetry_2
C1 N1 1.288(4) .
C1 N2 1.383(4) .
C1 S1 1.743(3) .
C2 N1 1.482(4) .
C2 C3 1.508(4) .
C3 C4 1.515(4) .
C4 S1 1.825(3) .
C5 N3 1.345(4) .
C5 N2 1.391(4) .
C5 C6 1.411(4) .
C6 C7 1.374(4) .
C7 C8 1.396(5) .
C8 C9 1.371(4) .
C9 N3 1.354(4) .
C10 O 1.437(4) .
C10 C11 1.500(5) .
N1 Pt 2.013(2) .
N3 Pt 2.017(2) .
Cl1 Pt 2.3061(8) .
Cl2 Pt 2.3059(8) .
